data_7102235
loop_
_publ_author_name
'Xu, Dan Qian'
'Luo, Shu Ping'
'Wang, Yi Feng'
'Xia, Ai Bao'
'Yue, Hua Dong'
'Wang, Li Ping'
'Xu, Zhen Yuan'

_publ_section_title
;
 Organocatalysts wrapped around by poly(ethylene glycol)s (PEGs): a
 unique host-guest system for asymmetric Michael addition reactions.
;
_journal_issue 42
_journal_name_full 'Chemical communications (Cambridge, England)'
_journal_page_first 4393
_journal_page_last 4395
_journal_paper_doi 10.1039/b708525g
_journal_year 2007
_chemical_absolute_configuration ad
_chemical_formula_sum 'C16 H24 Br N3 O3 S2'
_chemical_formula_weight 450.41
_chemical_name_systematic
;
?
;
_space_group_IT_number 19
_symmetry_cell_setting orthorhombic
_symmetry_space_group_name_Hall 'P 2ac 2ab'
_symmetry_space_group_name_H-M 'P 21 21 21'
_atom_sites_solution_hydrogens geom
_atom_sites_solution_primary direct
_atom_sites_solution_secondary difmap
_audit_creation_method SHELXL-97
_cell_angle_alpha 90.00
_cell_angle_beta 90.00
_cell_angle_gamma 90.00
_cell_formula_units_Z 4
_cell_length_a 7.022(7)
_cell_length_b 7.332(8)
_cell_length_c 38.75(4)
_cell_measurement_reflns_used 3045
_cell_measurement_temperature 293(2)
_cell_measurement_theta_max 46.504
_cell_measurement_theta_min 5.654
_cell_volume 1995(4)
_computing_cell_refinement 'Bruker SMART'
_computing_data_collection 'Bruker SMART'
_computing_data_reduction 'Bruker SHELXTL'
_computing_molecular_graphics 'Bruker SHELXTL'
_computing_publication_material 'Bruker SHELXTL'
_computing_structure_refinement 'SHELXL-97 (Sheldrick, 1997)'
_computing_structure_solution 'SHELXS-97 (Sheldrick, 1990)'
_diffrn_ambient_temperature 293(2)
_diffrn_measured_fraction_theta_full 0.998
_diffrn_measured_fraction_theta_max 0.998
_diffrn_measurement_device_type 'CCD area detector'
_diffrn_measurement_method 'phi and omega scans'
_diffrn_radiation_monochromator graphite
_diffrn_radiation_source 'fine-focus sealed tube'
_diffrn_radiation_type MoK\a
_diffrn_radiation_wavelength 0.71073
_diffrn_reflns_av_R_equivalents 0.1452
_diffrn_reflns_av_sigmaI/netI 0.1212
_diffrn_reflns_limit_h_max 8
_diffrn_reflns_limit_h_min -7
_diffrn_reflns_limit_k_max 8
_diffrn_reflns_limit_k_min -9
_diffrn_reflns_limit_l_max 49
_diffrn_reflns_limit_l_min -45
_diffrn_reflns_number 11718
_diffrn_reflns_theta_full 26.99
_diffrn_reflns_theta_max 26.99
_diffrn_reflns_theta_min 2.10
_exptl_absorpt_coefficient_mu 2.289
_exptl_absorpt_correction_T_max 1.00000
_exptl_absorpt_correction_T_min 0.56229
_exptl_absorpt_correction_type empirical
_exptl_crystal_colour colorless
_exptl_crystal_density_diffrn 1.499
_exptl_crystal_density_method 'not measured'
_exptl_crystal_description prismatic
_exptl_crystal_F_000 928
_exptl_crystal_size_max 0.496
_exptl_crystal_size_mid 0.421
_exptl_crystal_size_min 0.197
_refine_diff_density_max 0.935
_refine_diff_density_min -0.760
_refine_diff_density_rms 0.124
_refine_ls_abs_structure_details 'Flack H D (1983), Acta Cryst. A39, 876-881'
_refine_ls_abs_structure_Flack -0.004(14)
_refine_ls_extinction_coef 0.0047(14)
_refine_ls_extinction_expression Fc^*^=kFc[1+0.001xFc^2^\l^3^/sin(2\q)]^-1/4^
_refine_ls_extinction_method SHELXL
_refine_ls_goodness_of_fit_ref 0.918
_refine_ls_hydrogen_treatment mixed
_refine_ls_matrix_type full
_refine_ls_number_parameters 233
_refine_ls_number_reflns 4309
_refine_ls_number_restraints 0
_refine_ls_restrained_S_all 0.918
_refine_ls_R_factor_all 0.0869
_refine_ls_R_factor_gt 0.0648
_refine_ls_shift/su_max 0.001
_refine_ls_shift/su_mean 0.000
_refine_ls_structure_factor_coef Fsqd
_refine_ls_weighting_details 'calc w=1/[\s^2^(Fo^2^)+(0.0754P)^2^+0.0000P] where P=(Fo^2^+2Fc^2^)/3'
_refine_ls_weighting_scheme calc
_refine_ls_wR_factor_gt 0.1477
_refine_ls_wR_factor_ref 0.1581
_reflns_number_gt 2945
_reflns_number_total 4309
_reflns_threshold_expression >2sigma(I)
_cod_data_source_file b708525g.txt
_cod_data_source_block cd2733
_cod_depositor_comments
;
The following automatic conversions were performed:
'_symmetry_cell_setting' value 'Orthorhombic' changed to 'orthorhombic'
according to '/home/saulius/struct/CIF-dictionaries/cif_core.dic'
dictionary named 'cif_core.dic' version 2.4.1 from 2010-06-29.

Automatic conversion script
Id: cif_fix_enum 1527 2010-12-29 10:47:43Z saulius 
;
_cod_original_sg_symbol_H-M P2(1)2(1)2(1)
_cod_database_code 7102235

loop_
_symmetry_equiv_pos_as_xyz
'x, y, z'
'-x+1/2, -y, z+1/2'
'-x, y+1/2, -z+1/2'
'x+1/2, -y+1/2, -z'

loop_
_atom_site_label
_atom_site_type_symbol
_atom_site_fract_x
_atom_site_fract_y
_atom_site_fract_z
_atom_site_U_iso_or_equiv
_atom_site_adp_type
_atom_site_occupancy
_atom_site_symmetry_multiplicity
_atom_site_calc_flag
_atom_site_refinement_flags
Br Br 0.43368(12) -0.32068(9) 0.203548(18) 0.0717(3) Uani 1 1 d .
S1 S 0.5916(2) 0.15859(16) 0.14831(4) 0.0414(3) Uani 1 1 d .
S2 S 0.00494(19) 0.05620(18) 0.08938(3) 0.0380(3) Uani 1 1 d .
O1 O 0.0300(9) -0.1104(6) 0.10852(12) 0.0830(18) Uani 1 1 d .
O2 O -0.1851(6) 0.0901(9) 0.07888(11) 0.0839(19) Uani 1 1 d .
O3 O 0.0868(7) 0.2046(6) 0.10912(10) 0.0587(12) Uani 1 1 d .
N1 N 0.1839(6) 0.0146(6) 0.17800(11) 0.0394(10) Uani 1 1 d .
H1A H 0.1559 0.0228 0.1554 0.047 Uiso 1 1 calc R
H1B H 0.2680 -0.0767 0.1810 0.047 Uiso 1 1 calc R
N2 N 0.3995(9) 0.4167(7) 0.11114(13) 0.0444(13) Uani 1 1 d .
N3 N 0.6723(6) 0.5142(6) 0.12895(11) 0.0391(10) Uani 1 1 d .
C1 C 0.0064(9) -0.0217(9) 0.19852(17) 0.0594(16) Uani 1 1 d .
H1C H -0.1050 -0.0191 0.1837 0.071 Uiso 1 1 calc R
H1D H 0.0133 -0.1400 0.2097 0.071 Uiso 1 1 calc R
C2 C -0.0027(15) 0.1237(13) 0.2241(2) 0.109(5) Uani 1 1 d .
H2A H -0.0992 0.2118 0.2176 0.125 Uiso 1 1 calc R
H2B H -0.0367 0.0735 0.2464 0.125 Uiso 1 1 calc R
C3 C 0.1781(9) 0.2106(10) 0.22615(16) 0.0581(17) Uani 1 1 d .
H3A H 0.2571 0.1514 0.2434 0.070 Uiso 1 1 calc R
H3B H 0.1633 0.3378 0.2324 0.070 Uiso 1 1 calc R
C4 C 0.2679(7) 0.1942(7) 0.19091(13) 0.0372(12) Uani 1 1 d .
H4 H 0.2238 0.2944 0.1762 0.045 Uiso 1 1 calc R
C5 C 0.4831(8) 0.1884(8) 0.19068(13) 0.0432(12) Uani 1 1 d .
H5A H 0.5245 0.0892 0.2055 0.052 Uiso 1 1 calc R
H5B H 0.5305 0.3010 0.2006 0.052 Uiso 1 1 calc R
C6 C 0.5526(8) 0.3704(7) 0.12926(13) 0.0382(12) Uani 1 1 d .
C7 C 0.4200(10) 0.5918(8) 0.09925(15) 0.0520(15) Uani 1 1 d .
H7 H 0.3332 0.6569 0.0860 0.062 Uiso 1 1 calc R
C8 C 0.5897(10) 0.6509(7) 0.11054(15) 0.0495(14) Uani 1 1 d .
H8 H 0.6419 0.7655 0.1065 0.059 Uiso 1 1 calc R
C9 C 0.8531(8) 0.5277(9) 0.14791(18) 0.0549(16) Uani 1 1 d .
H9A H 0.8278 0.5590 0.1715 0.082 Uiso 1 1 calc R
H9B H 0.9312 0.6203 0.1376 0.082 Uiso 1 1 calc R
H9C H 0.9182 0.4127 0.1470 0.082 Uiso 1 1 calc R
C10 C 0.1483(7) 0.0359(7) 0.05164(13) 0.0378(12) Uani 1 1 d .
C11 C 0.0665(10) 0.0456(9) 0.01950(13) 0.0548(15) Uani 1 1 d .
H11 H -0.0633 0.0679 0.0172 0.066 Uiso 1 1 calc R
C12 C 0.1774(11) 0.0222(10) -0.00906(15) 0.0644(19) Uani 1 1 d .
H12 H 0.1217 0.0282 -0.0308 0.077 Uiso 1 1 calc R
C13 C 0.3727(10) -0.0106(9) -0.00638(15) 0.0539(16) Uani 1 1 d .
C14 C 0.4506(9) -0.0135(8) 0.02629(15) 0.0524(15) Uani 1 1 d .
H14 H 0.5810 -0.0320 0.0286 0.063 Uiso 1 1 calc R
C15 C 0.3439(8) 0.0094(8) 0.05518(14) 0.0444(13) Uani 1 1 d .
H15 H 0.4002 0.0076 0.0769 0.053 Uiso 1 1 calc R
C16 C 0.4981(13) -0.0395(11) -0.03815(17) 0.086(3) Uani 1 1 d .
H16A H 0.6281 -0.0125 -0.0324 0.109 Uiso 1 1 calc R
H16B H 0.4566 0.0398 -0.0564 0.109 Uiso 1 1 calc R
H16C H 0.4884 -0.1640 -0.0456 0.109 Uiso 1 1 calc R
H2 H 0.319(9) 0.374(8) 0.1082(15) 0.03(2) Uiso 1 1 d .

loop_
_atom_site_aniso_label
_atom_site_aniso_U_11
_atom_site_aniso_U_22
_atom_site_aniso_U_33
_atom_site_aniso_U_23
_atom_site_aniso_U_13
_atom_site_aniso_U_12
Br 0.1004(6) 0.0417(3) 0.0731(5) -0.0014(3) 0.0026(4) 0.0262(4)
S1 0.0440(8) 0.0254(6) 0.0547(7) 0.0002(5) 0.0114(7) 0.0029(6)
S2 0.0389(7) 0.0406(7) 0.0345(6) -0.0011(5) 0.0016(6) -0.0106(6)
O1 0.141(5) 0.045(2) 0.063(3) 0.014(2) 0.041(3) -0.003(3)
O2 0.031(2) 0.165(6) 0.056(3) -0.005(3) 0.001(2) 0.009(3)
O3 0.060(3) 0.059(3) 0.057(2) -0.024(2) 0.014(2) -0.026(2)
N1 0.040(3) 0.041(3) 0.036(2) -0.0007(19) 0.000(2) -0.005(2)
N2 0.044(3) 0.035(2) 0.054(3) 0.002(2) -0.010(3) -0.013(3)
N3 0.038(2) 0.027(2) 0.052(3) -0.0016(19) 0.007(2) -0.005(2)
C1 0.050(4) 0.053(4) 0.075(4) 0.002(3) 0.015(3) -0.006(3)
C2 0.106(8) 0.098(8) 0.102(8) -0.048(7) 0.058(7) -0.045(7)
C3 0.044(4) 0.073(5) 0.057(4) -0.010(3) 0.010(3) 0.003(3)
C4 0.040(3) 0.029(2) 0.043(3) -0.002(2) 0.006(2) -0.001(2)
C5 0.047(3) 0.037(3) 0.046(3) -0.004(2) 0.006(3) -0.006(3)
C6 0.037(3) 0.031(3) 0.047(3) -0.002(2) 0.009(3) -0.005(2)
C7 0.064(4) 0.033(3) 0.059(3) 0.016(2) -0.014(3) -0.011(3)
C8 0.064(4) 0.031(3) 0.053(3) 0.006(2) 0.000(3) -0.010(3)
C9 0.038(3) 0.041(3) 0.086(4) 0.000(3) 0.001(3) -0.007(3)
C10 0.043(3) 0.028(2) 0.042(3) -0.003(2) 0.002(2) -0.005(2)
C11 0.057(4) 0.071(4) 0.036(3) 0.000(3) -0.005(3) -0.004(4)
C12 0.093(6) 0.069(4) 0.032(3) -0.001(3) -0.003(3) 0.001(4)
C13 0.071(5) 0.045(3) 0.046(3) -0.004(3) 0.017(3) -0.003(3)
C14 0.044(3) 0.051(3) 0.062(4) -0.002(3) 0.013(3) -0.001(3)
C15 0.042(3) 0.047(3) 0.044(3) 0.002(2) -0.004(3) -0.001(3)
C16 0.121(7) 0.066(5) 0.071(4) -0.005(4) 0.042(5) 0.000(5)

loop_
_atom_type_symbol
_atom_type_description
_atom_type_scat_dispersion_real
_atom_type_scat_dispersion_imag
_atom_type_scat_source
C C 0.0033 0.0016 'International Tables Vol C Tables 4.2.6.8 and 6.1.1.4'
H H 0.0000 0.0000 'International Tables Vol C Tables 4.2.6.8 and 6.1.1.4'
N N 0.0061 0.0033 'International Tables Vol C Tables 4.2.6.8 and 6.1.1.4'
O O 0.0106 0.0060 'International Tables Vol C Tables 4.2.6.8 and 6.1.1.4'
S S 0.1246 0.1234 'International Tables Vol C Tables 4.2.6.8 and 6.1.1.4'
Br Br -0.2901 2.4595 'International Tables Vol C Tables 4.2.6.8 and 6.1.1.4'

loop_
_geom_angle_atom_site_label_1
_geom_angle_atom_site_label_2
_geom_angle_atom_site_label_3
_geom_angle
C6 S1 C5 102.1(3)
O2 S2 O1 114.3(4)
O2 S2 O3 113.2(3)
O1 S2 O3 108.5(3)
O2 S2 C10 108.1(3)
O1 S2 C10 106.4(3)
O3 S2 C10 105.8(2)
S2 O3 H1A 93.5
C1 N1 C4 107.5(4)
C1 N1 H1A 110.2
C4 N1 H1A 110.2
C1 N1 H1B 110.2
C4 N1 H1B 110.2
H1A N1 H1B 108.5
C6 N2 C7 109.4(6)
C6 N2 H2 132(6)
C7 N2 H2 118(6)
C6 N3 C8 108.4(5)
C6 N3 C9 125.9(5)
C8 N3 C9 125.5(5)
C2 C1 N1 105.5(5)
C2 C1 H1C 110.6
N1 C1 H1C 110.6
C2 C1 H1D 110.6
N1 C1 H1D 110.6
H1C C1 H1D 108.8
C3 C2 C1 109.0(7)
C3 C2 H2A 109.9
C1 C2 H2A 109.9
C3 C2 H2B 109.9
C1 C2 H2B 109.9
H2A C2 H2B 108.3
C2 C3 C4 106.7(5)
C2 C3 H3A 110.4
C4 C3 H3A 110.4
C2 C3 H3B 110.4
C4 C3 H3B 110.4
H3A C3 H3B 108.6
C3 C4 C5 115.2(5)
C3 C4 N1 101.8(4)
C5 C4 N1 111.1(4)
C3 C4 H4 109.5
C5 C4 H4 109.5
N1 C4 H4 109.5
C4 C5 S1 115.2(4)
C4 C5 H5A 108.5
S1 C5 H5A 108.5
C4 C5 H5B 108.5
S1 C5 H5B 108.5
H5A C5 H5B 107.5
N2 C6 N3 107.5(5)
N2 C6 S1 125.4(4)
N3 C6 S1 127.1(4)
C8 C7 N2 106.6(6)
C8 C7 H7 126.7
N2 C7 H7 126.7
C7 C8 N3 108.2(5)
C7 C8 H8 125.9
N3 C8 H8 125.9
N3 C9 H9A 109.5
N3 C9 H9B 109.5
H9A C9 H9B 109.5
N3 C9 H9C 109.5
H9A C9 H9C 109.5
H9B C9 H9C 109.5
C11 C10 C15 120.6(5)
C11 C10 S2 120.2(4)
C15 C10 S2 119.2(4)
C12 C11 C10 119.3(6)
C12 C11 H11 120.3
C10 C11 H11 120.3
C11 C12 C13 121.5(6)
C11 C12 H12 119.3
C13 C12 H12 119.3
C14 C13 C12 117.4(6)
C14 C13 C16 120.6(6)
C12 C13 C16 122.0(6)
C15 C14 C13 122.4(6)
C15 C14 H14 118.8
C13 C14 H14 118.8
C14 C15 C10 118.7(5)
C14 C15 H15 120.7
C10 C15 H15 120.7
C13 C16 H16A 109.5
C13 C16 H16B 109.5
H16A C16 H16B 109.5
C13 C16 H16C 109.5
H16A C16 H16C 109.5
H16B C16 H16C 109.5

loop_
_geom_bond_atom_site_label_1
_geom_bond_atom_site_label_2
_geom_bond_distance
Br H1B 2.3064
S1 C6 1.741(5)
S1 C5 1.823(5)
S2 O2 1.417(5)
S2 O1 1.439(5)
S2 O3 1.449(4)
S2 C10 1.782(5)
N1 C1 1.502(7)
N1 C4 1.527(7)
N1 H1A 0.9000
N1 H1B 0.9000
N2 C6 1.328(8)
N2 C7 1.372(7)
N2 H2 0.66(6)
N3 C6 1.348(6)
N3 C8 1.360(7)
N3 C9 1.470(7)
C1 C2 1.458(9)
C1 H1C 0.9700
C1 H1D 0.9700
C2 C3 1.423(11)
C2 H2A 0.9700
C2 H2B 0.9700
C3 C4 1.509(8)
C3 H3A 0.9700
C3 H3B 0.9700
C4 C5 1.512(8)
C4 H4 0.9800
C5 H5A 0.9700
C5 H5B 0.9700
C7 C8 1.342(9)
C7 H7 0.9300
C8 H8 0.9300
C9 H9A 0.9600
C9 H9B 0.9600
C9 H9C 0.9600
C10 C11 1.374(7)
C10 C15 1.393(7)
C11 C12 1.364(9)
C11 H11 0.9300
C12 C13 1.396(10)
C12 H12 0.9300
C13 C14 1.379(8)
C13 C16 1.528(9)
C14 C15 1.358(8)
C14 H14 0.9300
C15 H15 0.9300
C16 H16A 0.9600
C16 H16B 0.9600
C16 H16C 0.9600

loop_
_geom_hbond_atom_site_label_D
_geom_hbond_atom_site_label_H
_geom_hbond_atom_site_label_A
_geom_hbond_distance_DH
_geom_hbond_distance_HA
_geom_hbond_distance_DA
_geom_hbond_angle_DHA
N2 H2 O3 0.66(6) 2.05(6) 2.692(8) 166(7)
N1 H1B Br 0.90 2.31 3.178(5) 163.0
N1 H1A S2 0.90 2.78 3.670(6) 170.1
N1 H1A O3 0.90 2.29 3.087(7) 148.1
N1 H1A O1 0.90 2.24 3.043(7) 147.7

loop_
_geom_torsion_atom_site_label_1
_geom_torsion_atom_site_label_2
_geom_torsion_atom_site_label_3
_geom_torsion_atom_site_label_4
_geom_torsion
O2 S2 O3 H1A 123.3
O1 S2 O3 H1A -4.7
C10 S2 O3 H1A -118.5
C4 N1 C1 C2 -4.3(8)
N1 C1 C2 C3 -15.6(11)
C1 C2 C3 C4 29.8(11)
C2 C3 C4 C5 -150.9(7)
C2 C3 C4 N1 -30.6(8)
C1 N1 C4 C3 20.9(5)
C1 N1 C4 C5 143.9(5)
C3 C4 C5 S1 177.4(4)
N1 C4 C5 S1 62.4(5)
C6 S1 C5 C4 72.3(5)
C7 N2 C6 N3 -0.4(6)
C7 N2 C6 S1 -178.2(4)
C8 N3 C6 N2 0.5(6)
C9 N3 C6 N2 175.3(5)
C8 N3 C6 S1 178.3(4)
C9 N3 C6 S1 -7.0(8)
C5 S1 C6 N2 -89.0(5)
C5 S1 C6 N3 93.6(5)
C6 N2 C7 C8 0.1(7)
N2 C7 C8 N3 0.2(7)
C6 N3 C8 C7 -0.5(6)
C9 N3 C8 C7 -175.2(5)
O2 S2 C10 C11 -2.8(6)
O1 S2 C10 C11 120.4(5)
O3 S2 C10 C11 -124.3(5)
O2 S2 C10 C15 177.4(5)
O1 S2 C10 C15 -59.3(5)
O3 S2 C10 C15 55.9(5)
C15 C10 C11 C12 2.5(9)
S2 C10 C11 C12 -177.3(5)
C10 C11 C12 C13 -0.3(10)
C11 C12 C13 C14 -1.7(10)
C11 C12 C13 C16 179.2(7)
C12 C13 C14 C15 1.7(9)
C16 C13 C14 C15 -179.2(6)
C13 C14 C15 C10 0.4(9)
C11 C10 C15 C14 -2.5(9)
S2 C10 C15 C14 177.3(5)

loop_
_cod_related_entry_id
_cod_related_entry_database
_cod_related_entry_code
1 ChemSpider 21196921
